data_2021866
loop_
_publ_author_name
'Arakcheeva, Alla'
'Svitlyk, Volodymyr'
'Polini, Eleonora'
'Henry, Laura'
'Chernyshov, Dmitry'
'Sienkiewicz, Andrzej'
'Giriat, Ga\'etan'
'Glushkova, Anastasiia'
'Kollar, Marton'
'N\'afr\'adi, B\'alint'
'Forro, Laszlo'
'Horv\'ath, Endre'

_publ_section_title
;
 Pressure-induced transformation of CH3NH3PbI3: the role of the noble-gas
 pressure transmitting media
;
_journal_coeditor_code DK5077SUP1
_journal_issue 3
_journal_name_full 'Acta Crystallographica Section B Structural Science, Crystal Engineering and Materials'
_journal_page_first 361
_journal_paper_doi 10.1107/S2052520619004554
_journal_volume 75
_journal_year 2019
_chemical_formula_moiety 'I3 Pb1, (C N), 1.75(Ar)'
_chemical_formula_sum 'C H6 Ar1.75 I3 N Pb'
_chemical_formula_weight 689.9
_chemical_name_common Ar-MAPbI3
_chemical_name_systematic ' argon methylammonium lead iodide'
_chemical_properties_physical Pressure-sensitive
_space_group_IT_number 71
_space_group_name_Hall '-I 2 2'
_space_group_name_H-M_alt 'I m m m'
_symmetry_cell_setting orthorhombic
_symmetry_Int_Tables_number 71
_symmetry_space_group_name_Hall '-I 2 2'
_symmetry_space_group_name_H-M 'I m m m'
_cell_angle_alpha 90
_cell_angle_beta 90
_cell_angle_gamma 90
_cell_formula_units_Z 8
_cell_length_a 11.9000(10)
_cell_length_b 11.9900(10)
_cell_length_c 11.9200(10)
_cell_measurement_pressure 2.39
_cell_measurement_reflns_used 714
_cell_measurement_temperature 293
_cell_measurement_theta_max 13.52
_cell_measurement_theta_min 2.84
_cell_volume 1700.8(2)
_diffrn_ambient_temperature 293
_diffrn_detector 'Mar165 CCD'
_diffrn_measured_fraction_theta_full 0.32
_diffrn_measured_fraction_theta_max 0.26
_diffrn_measurement_device_type 'abstract diffractometer'
_diffrn_radiation_probe synchrotron
_diffrn_radiation_source synchrotron
_diffrn_radiation_type synchrotron
_diffrn_radiation_wavelength 0.3738
_diffrn_reflns_av_R_equivalents 0.1236
_diffrn_reflns_av_unetI/netI 0.1281
_diffrn_reflns_limit_h_max 14
_diffrn_reflns_limit_h_min -14
_diffrn_reflns_limit_k_max 4
_diffrn_reflns_limit_k_min -4
_diffrn_reflns_limit_l_max 14
_diffrn_reflns_limit_l_min -14
_diffrn_reflns_number 714
_diffrn_reflns_theta_full 9.61
_diffrn_reflns_theta_max 13.52
_diffrn_reflns_theta_min 2.84
_diffrn_source synchrotron
_exptl_absorpt_coefficient_mu 5.77
_exptl_absorpt_correction_type empirical
_exptl_absorpt_process_details
;
CrysAlisPro, Agilent Technologies,
Version 1.171.37.35 (release 13-08-2014 CrysAlis171 .NET)
(compiled Aug 13 2014,18:06:01)
Empirical absorption correction using spherical harmonics,
 implemented in SCALE3 ABSPACK scaling algorithm.
;
_exptl_crystal_density_diffrn 5.3885
_exptl_crystal_description irregular
_exptl_crystal_F_000 2284
_exptl_crystal_recrystallization_method 'Reaction under pressure of 2.39 GPa between Ar-PTM and MAPbI3'
_refine_diff_density_max 1.42
_refine_diff_density_min -1.32
_refine_ls_extinction_coef 3700(1300)
_refine_ls_extinction_method 'B-C type 1 Gaussian isotropic (Becker & Coppens, 1974)'
_refine_ls_goodness_of_fit_gt 2.11
_refine_ls_goodness_of_fit_ref 1.08
_refine_ls_hydrogen_treatment constr
_refine_ls_number_constraints 11
_refine_ls_number_parameters 36
_refine_ls_number_reflns 247
_refine_ls_number_restraints 4
_refine_ls_R_factor_all 0.2353
_refine_ls_R_factor_gt 0.0662
_refine_ls_shift/su_max 0.0483
_refine_ls_shift/su_mean 0.0159
_refine_ls_structure_factor_coef F
_refine_ls_weighting_details w=1/(\s^2^(F)+0.0001F^2^)
_refine_ls_weighting_scheme sigma
_refine_ls_wR_factor_gt 0.0632
_refine_ls_wR_factor_ref 0.1442
_reflns_number_gt 46
_reflns_number_total 247
_reflns_threshold_expression I>2.5\s(I)
_cod_data_source_file dk5077sup1.cif
_cod_data_source_block XIV
_cod_original_formula_sum 'C1 H6 Ar1.75 I3 N1 Pb1'
_cod_database_code 2021866
_diffrn_pressure '2.39 GPa'

loop_
_space_group_symop_id
_space_group_symop_operation_xyz
1 x,y,z
2 -x,-y,z
3 -x,y,-z
4 x,-y,-z
5 -x,-y,-z
6 x,y,-z
7 x,-y,z
8 -x,y,z
9 x+1/2,y+1/2,z+1/2
10 -x+1/2,-y+1/2,z+1/2
11 -x+1/2,y+1/2,-z+1/2
12 x+1/2,-y+1/2,-z+1/2
13 -x+1/2,-y+1/2,-z+1/2
14 x+1/2,y+1/2,-z+1/2
15 x+1/2,-y+1/2,z+1/2
16 -x+1/2,y+1/2,z+1/2

loop_
_atom_site_label
_atom_site_type_symbol
_atom_site_fract_x
_atom_site_fract_y
_atom_site_fract_z
_atom_site_adp_type
_atom_site_U_iso_or_equiv
_atom_site_site_symmetry_multiplicity
_atom_site_occupancy
_atom_site_calc_flag
Pb1 Pb 0.25 0.25 0.25 Uani 0.216(14) 8 1 d
I1 I 0 0.203(6) 0.207(12) Uani 0.50(11) 8 1 d
I2 I 0.256(2) 0.5 0.218(3) Uani 0.121(13) 8 1 d
I3 I 0.8166(19) 0.313(3) 0.5 Uani 0.157(18) 8 1 d
C1 C 0 0.5 0 Uiso 0.001(1) 2 1 d
N1 N 0.124(5) 0.5 0 Uiso 0.001(1) 4 0.5 d
Ar3 Ar 0 0.5 0.3573(8) Uiso 0.001(1) 4 1 d
N2 N 0.097(3) 0.5 0.5 Uiso 0.028(11) 4 0.5 d
C3 C 0 0 0 Uiso 0.001(1) 2 1 d
N3 N 0 0 0.100(3) Uiso 0.001(1) 4 0.5 d
Ar1 Ar 0.1690(14) 0.1577(18) 0 Uiso 0.001(1) 8 1 d
N4 N 0 0 0.5 Uiso 0.001(1) 2 1 d
C4 C 0 0 0.597(3) Uiso 0.001(1) 4 0.5 d
C2 C 0 0.5 0.5 Uiso 0.028(11) 2 1 d
Ar2 Ar 0.3582(16) 0.5 0 Uiso 0.001(1) 4 0.5 d

loop_
_atom_site_aniso_label
_atom_site_aniso_type_symbol
_atom_site_aniso_U_11
_atom_site_aniso_U_22
_atom_site_aniso_U_33
_atom_site_aniso_U_12
_atom_site_aniso_U_13
_atom_site_aniso_U_23
Pb1 Pb 0.213(19) 0.27(3) 0.17(2) 0.01(2) 0.05(2) -0.04(2)
I1 I 0.51(18) 0.22(6) 0.8(3) 0 0 -0.21(10)
I2 I 0.126(17) 0.053(8) 0.18(3) 0 0.04(2) 0
I3 I 0.099(17) 0.19(3) 0.18(4) 0.01(2) 0 0

loop_
_atom_type_symbol
_atom_type_scat_dispersion_real
_atom_type_scat_dispersion_imag
_atom_type_scat_source
C -0.0003 0.0004 'International Tables Vol C tables 4.2.6.8 and 6.1.1.1'
H 0.0000 0.0000 'International Tables Vol C tables 4.2.6.8 and 6.1.1.1'
Ar 0.0541 0.0551 'International Tables Vol C tables 4.2.6.8 and 6.1.1.1'
I -8.1659 3.0881 'International Tables Vol C tables 4.2.6.8 and 6.1.1.1'
N 0.0001 0.0008 'International Tables Vol C tables 4.2.6.8 and 6.1.1.1'
Pb -0.6363 3.6002 'International Tables Vol C tables 4.2.6.8 and 6.1.1.1'

loop_
_geom_angle_atom_site_label_1
_geom_angle_atom_site_label_2
_geom_angle_atom_site_label_3
_geom_angle_site_symmetry_1
_geom_angle_site_symmetry_3
_geom_angle
I1 Pb1 I1 . 12_555 180.0(5)
I1 Pb1 I2 . . 100.7(14)
I1 Pb1 I2 . 11_545 79.3(14)
I1 Pb1 I3 . 3_656 88(3)
I1 Pb1 I3 . 12_455 92(3)
I1 Pb1 I2 12_555 . 79.3(14)
I1 Pb1 I2 12_555 11_545 100.7(14)
I1 Pb1 I3 12_555 3_656 92(3)
I1 Pb1 I3 12_555 12_455 88(3)
I2 Pb1 I2 . 11_545 180.0(5)
I2 Pb1 I3 . 3_656 83.6(9)
I2 Pb1 I3 . 12_455 96.4(9)
I2 Pb1 I3 11_545 3_656 96.4(9)
I2 Pb1 I3 11_545 12_455 83.6(9)
I3 Pb1 I3 3_656 12_455 180.0(5)
Pb1 I1 Pb1 . 12_455 151(4)
Pb1 I1 N3 . . 104.0(16)
Pb1 I1 Ar1 . . 63.6(11)
Pb1 I1 Ar1 . 3_555 140(4)
Pb1 I1 N3 12_455 . 104.0(16)
Pb1 I1 Ar1 12_455 . 140(4)
Pb1 I1 Ar1 12_455 3_555 63.6(11)
N3 I1 Ar1 . . 60(2)
N3 I1 Ar1 . 3_555 60(2)
Ar1 I1 Ar1 . 3_555 77(3)
Pb1 I2 Pb1 . 11_555 165.2(14)
Pb1 I2 N1 . . 95.6(6)
Pb1 I2 C4 . 9_554 94.4(5)
Pb1 I2 Ar2 . . 97.2(7)
Pb1 I2 N1 11_555 . 95.6(6)
Pb1 I2 C4 11_555 9_554 94.4(5)
Pb1 I2 Ar2 11_555 . 97.2(7)
N1 I2 C4 . 9_554 94.7(15)
Pb1 I3 Pb1 3_656 12_555 139.7(10)
Pb1 I3 N2 3_656 2_665 108.7(6)
Pb1 I3 Ar1 3_656 12_555 78.6(5)
Pb1 I3 C2 3_656 1_655 110.2(5)
Pb1 I3 N2 12_555 2_665 108.7(6)
Pb1 I3 Ar1 12_555 12_555 78.6(5)
Pb1 I3 C2 12_555 1_655 110.2(5)
N2 I3 Ar1 2_665 12_555 103.4(18)
Ar1 I3 C2 12_555 1_655 122.9(17)
N1 C1 N1 . 2_565 180.0(5)
I2 N1 I2 . 4_565 118(2)
I2 N1 C1 . . 121.1(11)
I2 N1 N1 . 2_565 121.1(11)
I2 N1 C1 4_565 . 121.1(11)
I2 N1 N1 4_565 2_565 121.1(11)
C1 N1 Ar2 . . 180.0(5)
N1 N1 Ar2 2_565 . 180.0(5)
I3 N2 I3 2_665 3_656 130.6(16)
I3 N2 Ar3 2_665 . 103.5(3)
I3 N2 Ar3 2_665 3_556 103.5(3)
I3 N2 N2 2_665 2_565 114.7(9)
I3 N2 C2 2_665 . 114.7(9)
I3 N2 Ar3 3_656 . 103.5(3)
I3 N2 Ar3 3_656 3_556 103.5(3)
I3 N2 N2 3_656 2_565 114.7(9)
I3 N2 C2 3_656 . 114.7(9)
Ar3 N2 Ar3 . 3_556 111.7(15)
N3 C3 N3 . 3_555 180.0(5)
N3 C3 Ar1 . . 90
N3 C3 Ar1 . 2_555 90
N3 C3 Ar1 . 3_555 90
N3 C3 Ar1 . 4_555 90
N3 C3 Ar1 3_555 . 90
N3 C3 Ar1 3_555 2_555 90
N3 C3 Ar1 3_555 3_555 90
N3 C3 Ar1 3_555 4_555 90
Ar1 C3 Ar1 . 2_555 180.0(5)
Ar1 C3 Ar1 . 3_555 93.5(6)
Ar1 C3 Ar1 . 4_555 86.5(6)
Ar1 C3 Ar1 2_555 3_555 86.5(6)
Ar1 C3 Ar1 2_555 4_555 93.5(6)
Ar1 C3 Ar1 3_555 4_555 180.0(5)
I1 N3 I1 . 2_555 125(4)
I1 N3 C3 . . 118(3)
I1 N3 N3 . 3_555 118(3)
I1 N3 Ar1 . . 68(2)
I1 N3 Ar1 . 2_555 137.8(4)
I1 N3 Ar1 . 3_555 68(2)
I1 N3 Ar1 . 4_555 137.8(4)
I1 N3 C3 2_555 . 118(3)
I1 N3 N3 2_555 3_555 118(3)
I1 N3 Ar1 2_555 . 137.8(4)
I1 N3 Ar1 2_555 2_555 68(2)
I1 N3 Ar1 2_555 3_555 137.8(4)
I1 N3 Ar1 2_555 4_555 68(2)
Ar1 N3 Ar1 . 2_555 133.2(11)
Ar1 N3 Ar1 . 3_555 83.9(6)
Ar1 N3 Ar1 2_555 4_555 83.9(6)
Ar1 N3 Ar1 3_555 4_555 133.2(11)
I1 Ar1 I1 . 3_555 100(2)
I1 Ar1 I3 . 12_455 125.3(16)
I1 Ar1 N3 . 3_555 89.5(15)
I1 Ar1 I3 3_555 12_455 125.3(16)
I1 Ar1 C3 3_555 . 70.1(13)
I1 Ar1 N3 3_555 . 89.5(15)
I3 Ar1 C3 12_455 . 148.1(15)
I3 Ar1 N3 12_455 . 141.2(12)
I3 Ar1 N3 12_455 3_555 141.2(12)
C4 N4 C4 . 3_556 180.0(5)
C4 N4 Ar2 . 9_445 90
C4 N4 Ar2 . 10_555 90
C4 N4 Ar2 3_556 9_445 90
C4 N4 Ar2 3_556 10_555 90
Ar2 N4 Ar2 9_445 10_555 180.0(5)
I2 C4 I2 9_445 10_555 127.1(13)
I2 C4 N4 9_445 . 116.4(8)
I2 C4 C4 9_445 3_556 116.4(8)
I2 C4 Ar2 9_445 9_445 60.8(7)
I2 C4 Ar2 9_445 10_555 172.1(14)
I2 C4 N4 10_555 . 116.4(8)
I2 C4 C4 10_555 3_556 116.4(8)
I2 C4 Ar2 10_555 9_445 172.1(14)
I2 C4 Ar2 10_555 10_555 60.8(7)
Ar2 C4 Ar2 9_445 10_555 111.4(15)
I3 C2 I3 1_455 2_665 180.0(5)
I3 C2 I3 1_455 3_656 88.5(8)
I3 C2 I3 1_455 4_466 91.5(8)
I3 C2 Ar3 1_455 . 90
I3 C2 Ar3 1_455 3_556 90
I3 C2 N2 1_455 . 134.2(5)
I3 C2 I3 2_665 3_656 91.5(8)
I3 C2 I3 2_665 4_466 88.5(8)
I3 C2 Ar3 2_665 . 90
I3 C2 Ar3 2_665 3_556 90
I3 C2 N2 2_665 . 45.8(5)
I3 C2 N2 2_665 2_565 134.2(5)
I3 C2 I3 3_656 4_466 180.0(5)
I3 C2 Ar3 3_656 . 90
I3 C2 Ar3 3_656 3_556 90
I3 C2 N2 3_656 . 45.8(5)
I3 C2 N2 3_656 2_565 134.2(5)
I3 C2 Ar3 4_466 . 90
I3 C2 Ar3 4_466 3_556 90
I3 C2 N2 4_466 . 134.2(5)
Ar3 C2 Ar3 . 3_556 180.0(5)
Ar3 C2 N2 . . 90
Ar3 C2 N2 . 2_565 90
Ar3 C2 N2 3_556 . 90
Ar3 C2 N2 3_556 2_565 90
N2 C2 N2 . 2_565 180.0(5)
I2 Ar2 I2 . 4_565 129.8(11)
I2 Ar2 N4 . 9_554 115.1(7)
I2 Ar2 C4 . 9_554 80.8(9)
I2 Ar2 C4 . 11_555 149.4(11)
I2 Ar2 N4 4_565 9_554 115.1(7)
I2 Ar2 C4 4_565 9_554 149.4(11)
N1 Ar2 N4 . 9_554 180.0(5)
N1 Ar2 C4 . 9_554 145.7(8)
N1 Ar2 C4 . 11_555 145.7(8)

loop_
_geom_bond_atom_site_label_1
_geom_bond_atom_site_label_2
_geom_bond_site_symmetry_2
_geom_bond_distance
Pb1 I1 . 3.07(3)
Pb1 I1 12_555 3.07(3)
Pb1 I2 . 3.023(5)
Pb1 I2 11_545 3.023(5)
Pb1 I3 3_656 3.175(10)
Pb1 I3 12_455 3.175(10)
I1 N3 . 2.74(9)
I1 Ar1 . 3.23(11)
I1 Ar1 3_555 3.23(11)
I2 N1 . 3.03(5)
I2 C4 9_554 3.24(3)
I2 Ar2 . 2.87(4)
I3 N2 2_665 2.47(4)
I3 Ar1 12_555 1.79(3)
I3 C2 1_655 3.13(3)
C1 N1 . 1.48(6)
C1 N1 2_565 1.48(6)
N1 N1 2_565 2.96(9)
N1 Ar2 . 2.78(6)
Ar3 N2 . 2.06(2)
Ar3 N2 2_565 2.06(2)
N2 N2 2_565 2.31(5)
N2 C2 . 1.15(3)
C3 N3 . 1.19(3)
C3 N3 3_555 1.19(3)
C3 Ar1 . 2.760(19)
C3 Ar1 2_555 2.760(19)
C3 Ar1 3_555 2.760(19)
C3 Ar1 4_555 2.760(19)
N3 N3 3_555 2.39(5)
N3 Ar1 . 3.01(2)
N3 Ar1 2_555 3.01(2)
N3 Ar1 3_555 3.01(2)
N3 Ar1 4_555 3.01(2)
N4 C4 . 1.15(3)
N4 C4 3_556 1.15(3)
C4 C4 3_556 2.30(5)
C4 Ar2 9_445 2.04(2)
C4 Ar2 10_555 2.04(2)

loop_
_twin_individual_id
_twin_individual_mass_fraction_refined
_twin_individual_twin_matrix_11
_twin_individual_twin_matrix_12
_twin_individual_twin_matrix_13
_twin_individual_twin_matrix_21
_twin_individual_twin_matrix_22
_twin_individual_twin_matrix_23
_twin_individual_twin_matrix_31
_twin_individual_twin_matrix_32
_twin_individual_twin_matrix_33
1 0.41(3) 1 0 0 0 1 0 0 0 1
2 0.17(2) -0.0015 -0.0021 1.0036 1 0 0.0015 0 0.9974 0.0021
3 0.42(2) -0.0015 1 0 -0.0021 0 1.0026 0.9964 0.0015 0.0021

loop_
_restr_distance_atom_site_label_1
_restr_distance_atom_site_label_2
_restr_distance_target
_restr_distance_target_weight_param
N1 C1 1.5 0.06
N2 C2 1.15 0.03
N4 C4 1.15 0.03
N3 C3 1.2 0.03
